data_7240816
loop_
_publ_author_name
'Zhang, Zaixiang'
'SUZUKI, Masahiro'
'YANG, Yu'
'Yoshikawa, Isao'
'Yin, Qiuxiang'
'Houjou, Hirohiko'

_publ_section_title
;
 Seed-triggered solid-to-solid transformation between color polymorphs:
 Striking differences between quasi-isomorphous crystals of
 dichloro-substituted salicylideneaniline regioisomers
;
_journal_name_full CrystEngComm
_journal_paper_doi 10.1039/D0CE00679C
_journal_year 2020
_chemical_formula_moiety 'C13 H9 Cl2 N O'
_chemical_formula_sum 'C13 H9 Cl2 N O'
_chemical_formula_weight 266.11
_chemical_melting_point '417 (or phase transiiton to orange form)'
_chemical_name_common N-(2-Hydroxy-4-chlorobenzylidene)-4-chloroaniline
_chemical_name_systematic N-(4?-chlorosalicylidene)-4-chloroaniline
_space_group_crystal_system monoclinic
_space_group_IT_number 15
_space_group_name_Hall '-I 2yc'
_space_group_name_H-M_alt 'I 1 2/c 1'
_atom_sites_solution_hydrogens geom
_atom_sites_solution_primary direct
_atom_sites_solution_secondary difmap
_audit_creation_method SHELXL-2018/1
_audit_update_record
;
2020-05-05 deposited with the CCDC.	2020-07-02 downloaded from the CCDC.
;
_cell_angle_alpha 90
_cell_angle_beta 95.26(2)
_cell_angle_gamma 90
_cell_formula_units_Z 4
_cell_length_a 6.140(5)
_cell_length_b 6.848(6)
_cell_length_c 27.39(2)
_cell_measurement_reflns_used 1729
_cell_measurement_temperature 93(2)
_cell_measurement_theta_max 27.50
_cell_measurement_theta_min 3.00
_cell_volume 1146.8(16)
_computing_cell_refinement 'CrystalClear-SM Expert 2.0 r3'
_computing_data_collection 'CrystalClear-SM Expert 2.0 r3 (Rigaku, 2009)'
_computing_data_reduction 'CrystalClear-SM Expert 2.0 r3'
_computing_molecular_graphics 'CrystalStructure 4.2.4'
_computing_publication_material 'CrystalStructure 4.2.4 (Rigaku, 2016)'
_computing_structure_refinement 'SHELXL-2018/1 (Sheldrick, 2018)'
_computing_structure_solution 'SHELXS Version 2013/1 (Sheldrick, 2008)'
_diffrn_ambient_temperature 93(2)
_diffrn_detector_area_resol_mean 7.111
_diffrn_measured_fraction_theta_full 0.999
_diffrn_measured_fraction_theta_max 0.999
_diffrn_measurement_device_type 'VariMax DW with Saturn'
_diffrn_measurement_method \w
_diffrn_radiation_source 'fine-focus sealed tube'
_diffrn_radiation_type MoK\a
_diffrn_radiation_wavelength 0.71075
_diffrn_reflns_av_R_equivalents 0.0503
_diffrn_reflns_av_unetI/netI 0.0375
_diffrn_reflns_Laue_measured_fraction_full 0.999
_diffrn_reflns_Laue_measured_fraction_max 0.999
_diffrn_reflns_limit_h_max 7
_diffrn_reflns_limit_h_min -7
_diffrn_reflns_limit_k_max 8
_diffrn_reflns_limit_k_min -8
_diffrn_reflns_limit_l_max 34
_diffrn_reflns_limit_l_min -35
_diffrn_reflns_number 6509
_diffrn_reflns_point_group_measured_fraction_full 0.999
_diffrn_reflns_point_group_measured_fraction_max 0.999
_diffrn_reflns_theta_full 25.242
_diffrn_reflns_theta_max 27.450
_diffrn_reflns_theta_min 2.987
_exptl_absorpt_coefficient_mu 0.545
_exptl_absorpt_correction_T_max 0.991
_exptl_absorpt_correction_T_min 0.718
_exptl_absorpt_correction_type multi-scan
_exptl_absorpt_process_details 'REQAB (Rigaku, 1998)'
_exptl_crystal_colour yellow
_exptl_crystal_density_diffrn 1.541
_exptl_crystal_description plate
_exptl_crystal_F_000 544
_exptl_crystal_recrystallization_method 'Re-crystallisation from solvent: acetone'
_exptl_crystal_size_max 0.300
_exptl_crystal_size_mid 0.270
_exptl_crystal_size_min 0.030
_refine_diff_density_max 0.352
_refine_diff_density_min -0.292
_refine_diff_density_rms 0.073
_refine_ls_extinction_method none
_refine_ls_goodness_of_fit_ref 1.113
_refine_ls_hydrogen_treatment constr
_refine_ls_matrix_type full
_refine_ls_number_parameters 81
_refine_ls_number_reflns 1298
_refine_ls_number_restraints 0
_refine_ls_restrained_S_all 1.113
_refine_ls_R_factor_all 0.0518
_refine_ls_R_factor_gt 0.0447
_refine_ls_shift/su_max 0.000
_refine_ls_shift/su_mean 0.000
_refine_ls_structure_factor_coef Fsqd
_refine_ls_weighting_details 'w=1/[\s^2^(Fo^2^)+(0.0272P)^2^+2.8523P] where P=(Fo^2^+2Fc^2^)/3'
_refine_ls_weighting_scheme calc
_refine_ls_wR_factor_gt 0.0967
_refine_ls_wR_factor_ref 0.1002
_reflns_Friedel_coverage 0.000
_reflns_number_gt 1176
_reflns_number_total 1298
_reflns_threshold_expression 'I > 2\s(I)'
_cod_data_source_file d0ce00679c3.cif
_cod_data_source_block 4CC-y
_cod_original_sg_symbol_H-M I2/c
_cod_database_code 7240816
_shelx_shelxl_version_number 2018/1
_shelx_space_group_comment
;
The symmetry employed for this shelxl refinement is uniquely defined
by the following loop, which should always be used as a source of
symmetry information in preference to the above space-group names.
They are only intended as comments.
;
_shelx_estimated_absorpt_t_min 0.854
_shelx_estimated_absorpt_t_max 0.984

loop_
_space_group_symop_operation_xyz
'x, y, z'
'-x, y, -z+1/2'
'x+1/2, y+1/2, z+1/2'
'-x+1/2, y+1/2, -z+1'
'-x, -y, -z'
'x, -y, z-1/2'
'-x+1/2, -y+1/2, -z+1/2'
'x+1/2, -y+1/2, z'

loop_
_atom_site_label
_atom_site_type_symbol
_atom_site_fract_x
_atom_site_fract_y
_atom_site_fract_z
_atom_site_U_iso_or_equiv
_atom_site_adp_type
_atom_site_occupancy
_atom_site_site_symmetry_order
_atom_site_calc_flag
_atom_site_refinement_flags_posn
_atom_site_refinement_flags_adp
_atom_site_refinement_flags_occupancy
_atom_site_disorder_assembly
_atom_site_disorder_group
Cl1 Cl 0.30936(10) -0.05592(9) 0.03841(2) 0.02466(19) Uani 1 1 d . . . . .
C1 C 0.2019(4) -0.0232(3) 0.09436(7) 0.0145(4) Uani 1 1 d . . . . .
C2 C 0.3292(3) -0.0777(3) 0.13652(8) 0.0147(4) Uani 1 1 d . . . . .
H1 H 0.470391 -0.132277 0.134587 0.018 Uiso 1 1 calc R U . . .
C3 C 0.2474(3) -0.0514(3) 0.18155(8) 0.0156(4) Uani 1 1 d . . . . .
H2 H 0.333741 -0.086337 0.210814 0.023 Uiso 0.5 1 calc R U P A 2
O1 O 0.3856(5) -0.0804(4) 0.22299(11) 0.0169(6) Uani 0.5 1 d . . P B -1
H3 H 0.318053 -0.060319 0.247825 0.025 Uiso 0.5 1 calc R U P B -1
C4 C 0.0369(3) 0.0268(3) 0.18406(7) 0.0136(4) Uani 1 1 d . . . . .
C5 C -0.0875(3) 0.0788(3) 0.14070(8) 0.0136(4) Uani 1 1 d . . . . .
H4 H -0.230028 0.131071 0.142192 0.016 Uiso 1 1 calc R U . . .
C6 C -0.0060(4) 0.0551(3) 0.09570(8) 0.0163(4) Uani 1 1 d . . . . .
H5 H -0.090376 0.091614 0.066313 0.020 Uiso 1 1 calc R U . . .
C7 C -0.0504(14) 0.0534(12) 0.2310(3) 0.015(2) Uiso 0.5 1 d . . P C -1
H6 H -0.199129 0.090880 0.231605 0.018 Uiso 0.5 1 calc R U P C -1
N1 N 0.0656(11) 0.0282(9) 0.2716(2) 0.0121(18) Uiso 0.5 1 d . . P C -1

loop_
_atom_site_aniso_label
_atom_site_aniso_U_11
_atom_site_aniso_U_22
_atom_site_aniso_U_33
_atom_site_aniso_U_23
_atom_site_aniso_U_13
_atom_site_aniso_U_12
Cl1 0.0280(3) 0.0337(3) 0.0134(3) -0.0023(2) 0.0080(2) -0.0008(3)
C1 0.0208(11) 0.0119(9) 0.0117(9) -0.0010(8) 0.0056(8) -0.0044(8)
C2 0.0147(10) 0.0112(9) 0.0182(10) -0.0021(8) 0.0022(8) 0.0001(8)
C3 0.0159(10) 0.0173(10) 0.0135(10) 0.0015(8) 0.0008(8) 0.0023(8)
O1 0.0144(15) 0.0234(16) 0.0126(14) 0.0021(12) -0.0001(11) 0.0049(12)
C4 0.0149(10) 0.0131(10) 0.0130(10) -0.0013(8) 0.0023(8) -0.0002(8)
C5 0.0140(10) 0.0104(9) 0.0159(10) 0.0012(8) -0.0006(8) -0.0006(8)
C6 0.0192(11) 0.0157(10) 0.0136(10) 0.0022(8) -0.0005(8) -0.0017(9)

loop_
_atom_type_symbol
_atom_type_description
_atom_type_scat_dispersion_real
_atom_type_scat_dispersion_imag
_atom_type_scat_source
C C 0.0033 0.0016 'International Tables Vol C Tables 4.2.6.8 and 6.1.1.4'
H H 0.0000 0.0000 'International Tables Vol C Tables 4.2.6.8 and 6.1.1.4'
Cl Cl 0.1484 0.1585 'International Tables Vol C Tables 4.2.6.8 and 6.1.1.4'
N N 0.0061 0.0033 'International Tables Vol C Tables 4.2.6.8 and 6.1.1.4'
O O 0.0106 0.0060 'International Tables Vol C Tables 4.2.6.8 and 6.1.1.4'

loop_
_geom_angle_atom_site_label_1
_geom_angle_atom_site_label_2
_geom_angle_atom_site_label_3
_geom_angle
_geom_angle_site_symmetry_1
_geom_angle_site_symmetry_3
_geom_angle_publ_flag
C2 C1 C6 122.1(2) . . ?
C2 C1 Cl1 118.01(17) . . ?
C6 C1 Cl1 119.84(17) . . ?
C1 C2 C3 119.0(2) . . ?
C1 C2 H1 120.5 . . ?
C3 C2 H1 120.5 . . ?
O1 C3 C2 118.2(2) . . ?
O1 C3 C4 121.2(2) . . ?
C2 C3 C4 120.2(2) . . ?
C2 C3 H2 119.9 . . ?
C4 C3 H2 119.9 . . ?
C3 O1 H3 109.5 . . ?
C5 C4 C3 119.24(19) . . ?
C5 C4 C7 120.3(4) . . ?
C3 C4 C7 120.5(4) . . ?
C6 C5 C4 120.9(2) . . ?
C6 C5 H4 119.6 . . ?
C4 C5 H4 119.6 . . ?
C5 C6 C1 118.6(2) . . ?
C5 C6 H5 120.7 . . ?
C1 C6 H5 120.7 . . ?
N1 C7 C4 122.2(5) . . ?
N1 C7 H6 118.9 . . ?
C4 C7 H6 118.9 . . ?

loop_
_geom_bond_atom_site_label_1
_geom_bond_atom_site_label_2
_geom_bond_distance
_geom_bond_site_symmetry_2
_geom_bond_publ_flag
Cl1 C1 1.738(2) . ?
C1 C2 1.385(3) . ?
C1 C6 1.388(3) . ?
C2 C3 1.385(3) . ?
C2 H1 0.9500 . ?
C3 O1 1.368(4) . ?
C3 C4 1.406(3) . ?
C3 H2 0.9500 . ?
O1 H3 0.8400 . ?
C4 C5 1.398(3) . ?
C4 C7 1.450(9) . ?
C5 C6 1.382(3) . ?
C5 H4 0.9500 . ?
C6 H5 0.9500 . ?
C7 N1 1.275(6) . ?
C7 H6 0.9500 . ?

loop_
_geom_hbond_atom_site_label_D
_geom_hbond_atom_site_label_H
_geom_hbond_atom_site_label_A
_geom_hbond_distance_DH
_geom_hbond_distance_HA
_geom_hbond_distance_DA
_geom_hbond_angle_DHA
_geom_hbond_site_symmetry_A
_geom_hbond_publ_flag
O1^a H3^a N1^a 0.84 1.84 2.582(7) 146.7 . yes

loop_
_geom_torsion_atom_site_label_1
_geom_torsion_atom_site_label_2
_geom_torsion_atom_site_label_3
_geom_torsion_atom_site_label_4
_geom_torsion
_geom_torsion_site_symmetry_1
_geom_torsion_site_symmetry_2
_geom_torsion_site_symmetry_3
_geom_torsion_site_symmetry_4
_geom_torsion_publ_flag
C6 C1 C2 C3 -0.7(3) . . . . ?
Cl1 C1 C2 C3 179.50(16) . . . . ?
C1 C2 C3 O1 -171.1(2) . . . . ?
C1 C2 C3 C4 0.9(3) . . . . ?
O1 C3 C4 C5 171.3(2) . . . . ?
C2 C3 C4 C5 -0.5(3) . . . . ?
O1 C3 C4 C7 -8.6(5) . . . . ?
C2 C3 C4 C7 179.6(4) . . . . ?
C3 C4 C5 C6 -0.3(3) . . . . ?
C7 C4 C5 C6 179.7(4) . . . . ?
C4 C5 C6 C1 0.6(3) . . . . ?
C2 C1 C6 C5 -0.1(3) . . . . ?
Cl1 C1 C6 C5 179.75(16) . . . . ?
C5 C4 C7 N1 -172.2(7) . . . . ?
C3 C4 C7 N1 7.8(10) . . . . ?
